data_1551270
loop_
_publ_author_name
'Alexandros P. Katsoulidis'
'Dmytro Antypov'
'George F. S. Whitehead'
'Elliot J. Carrington'
'Dave J. Adams'
'Neil G. Berry'
'George R. Darling'
'Matthew S. Dyer'
'Matthew J. Rosseinsky'

_publ_section_title
;
 Chemical control of structure and guest uptake by a conformationally
 mobile porous material
;
_journal_name_full Nature
_journal_page_first 213
_journal_page_last 217
_journal_paper_doi 10.1038/s41586-018-0820-9
_journal_volume 565
_journal_year 2019
_chemical_absolute_configuration rmad
_chemical_formula_moiety 'C10 H13 N5 O4 Zn, C3 H7 N O, 3(H2 O)'
_chemical_formula_sum 'C13 H26 N6 O8 Zn'
_chemical_formula_weight 459.77
_space_group_crystal_system monoclinic
_space_group_IT_number 4
_space_group_name_Hall 'P 2yb'
_space_group_name_H-M_alt 'P 1 21 1'
_atom_sites_solution_hydrogens mixed
_cell_angle_alpha 90
_cell_angle_beta 106.106(5)
_cell_angle_gamma 90
_cell_formula_units_Z 2
_cell_length_a 9.6861(4)
_cell_length_b 8.9799(3)
_cell_length_c 11.4935(6)
_cell_measurement_reflns_used 10643
_cell_measurement_temperature 100
_cell_measurement_theta_max 26.4120
_cell_measurement_theta_min 1.8230
_cell_volume 960.47(8)
_computing_cell_refinement
;
CrysAlisPro, Agilent Technologies,
Version 1.171.37.35 (release 13-08-2014 CrysAlis171 .NET)
(compiled Aug 13 2014,18:06:01)
;
_computing_data_collection
;
CrysAlisPro, Agilent Technologies,
Version 1.171.37.35 (release 13-08-2014 CrysAlis171 .NET)
(compiled Aug 13 2014,18:06:01)
;
_computing_data_reduction
;
CrysAlisPro, Agilent Technologies,
Version 1.171.37.35 (release 13-08-2014 CrysAlis171 .NET)
(compiled Aug 13 2014,18:06:01)
;
_computing_molecular_graphics 'Olex2 (Dolomanov et al., 2009)'
_computing_publication_material 'Olex2 (Dolomanov et al., 2009)'
_computing_structure_refinement 'ShelXL (Sheldrick, 2015)'
_computing_structure_solution 'XT (Sheldrick, 2015)'
_diffrn_ambient_temperature 100
_diffrn_detector 'CCD plate'
_diffrn_measured_fraction_theta_full 1.000
_diffrn_measured_fraction_theta_max 1.000
_diffrn_measurement_details
;
#__ type_ start__ end____ width___ exp.time_
  1 omega -110.00   15.00   1.0000  100.0000
omega____ theta____ kappa____ phi______ frames
    -      -20.0000  -68.0000    0.0000 125
#__ type_ start__ end____ width___ exp.time_
  2 omega -110.00   15.00   1.0000  100.0000
omega____ theta____ kappa____ phi______ frames
    -      -20.0000  -68.0000   60.0000 125
#__ type_ start__ end____ width___ exp.time_
  3 omega -110.00   15.00   1.0000  100.0000
omega____ theta____ kappa____ phi______ frames
    -      -20.0000  -68.0000  120.0000 125
#__ type_ start__ end____ width___ exp.time_
  4 omega -110.00   15.00   1.0000  100.0000
omega____ theta____ kappa____ phi______ frames
    -      -20.0000  -68.0000  180.0000 125
#__ type_ start__ end____ width___ exp.time_
  5 omega -110.00   15.00   1.0000  100.0000
omega____ theta____ kappa____ phi______ frames
    -      -20.0000  -68.0000  240.0000 125
#__ type_ start__ end____ width___ exp.time_
  6 omega -110.00   15.00   1.0000  100.0000
omega____ theta____ kappa____ phi______ frames
    -      -20.0000  -68.0000  300.0000 125
#__ type_ start__ end____ width___ exp.time_
  7 omega -110.00   15.00   1.0000  100.0000
omega____ theta____ kappa____ phi______ frames
    -      -20.0000    0.0000    0.0000 125
#__ type_ start__ end____ width___ exp.time_
  8 omega -110.00   15.00   1.0000  100.0000
omega____ theta____ kappa____ phi______ frames
    -      -20.0000    0.0000  180.0000 125
;
_diffrn_measurement_device 'abstract diffractometer'
_diffrn_measurement_device_type 'dtrek-CrysAlisPro-abstract goniometer imported rigaku-d*trek images'
_diffrn_measurement_method '\w scans'
_diffrn_orient_matrix_UB_11 -0.0146807000
_diffrn_orient_matrix_UB_12 0.0077271000
_diffrn_orient_matrix_UB_13 -0.0637262000
_diffrn_orient_matrix_UB_21 0.0689711000
_diffrn_orient_matrix_UB_22 -0.0289031000
_diffrn_orient_matrix_UB_23 0.0028074000
_diffrn_orient_matrix_UB_31 -0.0288311000
_diffrn_orient_matrix_UB_32 -0.0730819000
_diffrn_orient_matrix_UB_33 -0.0079074000
_diffrn_radiation_monochromator graphite
_diffrn_radiation_probe x-ray
_diffrn_radiation_type MoK\a
_diffrn_radiation_wavelength 0.71073
_diffrn_reflns_av_R_equivalents 0.0575
_diffrn_reflns_av_unetI/netI 0.0470
_diffrn_reflns_Laue_measured_fraction_full 1.000
_diffrn_reflns_Laue_measured_fraction_max 1.000
_diffrn_reflns_limit_h_max 12
_diffrn_reflns_limit_h_min -12
_diffrn_reflns_limit_k_max 11
_diffrn_reflns_limit_k_min -10
_diffrn_reflns_limit_l_max 14
_diffrn_reflns_limit_l_min -14
_diffrn_reflns_number 19470
_diffrn_reflns_point_group_measured_fraction_full 0.964
_diffrn_reflns_point_group_measured_fraction_max 0.960
_diffrn_reflns_theta_full 26.000
_diffrn_reflns_theta_max 26.361
_diffrn_reflns_theta_min 1.844
_diffrn_source 'Enhance (Mo) X-ray Source'
_exptl_absorpt_coefficient_mu 1.333
_exptl_absorpt_correction_T_max 1.00000
_exptl_absorpt_correction_T_min 0.89062
_exptl_absorpt_correction_type multi-scan
_exptl_absorpt_process_details
;
CrysAlisPro, Agilent Technologies,
Version 1.171.37.35 (release 13-08-2014 CrysAlis171 .NET)
(compiled Aug 13 2014,18:06:01)
Empirical absorption correction using spherical harmonics,
 implemented in SCALE3 ABSPACK scaling algorithm.
;
_exptl_crystal_colour 'clear white'
_exptl_crystal_colour_lustre clear
_exptl_crystal_colour_modifier .
_exptl_crystal_colour_primary white
_exptl_crystal_density_diffrn 1.590
_exptl_crystal_description irregular
_exptl_crystal_F_000 480
_exptl_crystal_size_max 0.1
_exptl_crystal_size_mid 0.05
_exptl_crystal_size_min 0.01
_refine_diff_density_max 1.154
_refine_diff_density_min -0.590
_refine_diff_density_rms 0.085
_refine_ls_abs_structure_details
;
 Flack x determined using 1290 quotients [(I+)-(I-)]/[(I+)+(I-)]
 (Parsons, Flack and Wagner, Acta Cryst. B69 (2013) 249-259).
;
_refine_ls_abs_structure_Flack -0.001(10)
_refine_ls_extinction_coef .
_refine_ls_extinction_method none
_refine_ls_goodness_of_fit_ref 1.051
_refine_ls_hydrogen_treatment constr
_refine_ls_matrix_type full
_refine_ls_number_parameters 264
_refine_ls_number_reflns 3768
_refine_ls_number_restraints 1
_refine_ls_restrained_S_all 1.050
_refine_ls_R_factor_all 0.0509
_refine_ls_R_factor_gt 0.0417
_refine_ls_shift/su_max 0.000
_refine_ls_shift/su_mean 0.000
_refine_ls_structure_factor_coef Fsqd
_refine_ls_weighting_details 'w=1/[\s^2^(Fo^2^)+(0.0565P)^2^+0.6810P] where P=(Fo^2^+2Fc^2^)/3'
_refine_ls_weighting_scheme calc
_refine_ls_wR_factor_gt 0.0958
_refine_ls_wR_factor_ref 0.1010
_reflns_Friedel_coverage 0.800
_reflns_Friedel_fraction_full 0.922
_reflns_Friedel_fraction_max 0.915
_reflns_number_gt 3346
_reflns_number_total 3768
_reflns_threshold_expression 'I > 2\s(I)'
_cod_data_source_file 1000007.cif
_cod_data_source_block PCOD1000007
_cod_original_cell_volume 960.47(7)
_cod_database_code 1551270
_shelx_space_group_comment
;
The symmetry employed for this shelxl refinement is uniquely defined
by the following loop, which should always be used as a source of
symmetry information in preference to the above space-group names.
They are only intended as comments.
;
_reflns_odcompleteness_completeness 100.00
_reflns_odcompleteness_iscentric 1
_reflns_odcompleteness_theta 26.30
_olex2_refinement_description
;
1. Fixed Uiso
 At 1.2 times of:
  All C(H) groups, All C(H,H) groups, All N(H) groups, All N(H,H) groups
 At 1.5 times of:
  All C(H,H,H) groups, All O(H,H) groups
2.a Free rotating group:
 O008(H00T,H00U), O009(H00V,H00W), O00E(H00X,H00Y)
2.b Ternary CH refined with riding coordinates:
 C00N(H00N)
2.c Secondary CH2 refined with riding coordinates:
 N00A(H00A,H00B), C00K(H00C,H00E), C00L(H00G,H00H), C00O(H00J,H00K)
2.d Aromatic/amide H refined with riding coordinates:
 N006(H006), N00D(H00D), C00F(H00F), C00I(H00I), C00P(H00P)
2.e Idealised Me refined as rotating group:
 C00R(H00L,H00M,H00O), C00S(H00Q,H00R,H00S)
;
_shelx_shelxl_version_number 2014/7
_olex2_submission_special_instructions 'No special instructions were received'

loop_
_space_group_symop_operation_xyz
'x, y, z'
'-x, y+1/2, -z'

loop_
_atom_site_label
_atom_site_type_symbol
_atom_site_fract_x
_atom_site_fract_y
_atom_site_fract_z
_atom_site_U_iso_or_equiv
_atom_site_adp_type
_atom_site_occupancy
_atom_site_site_symmetry_order
_atom_site_calc_flag
_atom_site_refinement_flags_posn
_atom_site_refinement_flags_adp
_atom_site_refinement_flags_occupancy
_atom_site_disorder_assembly
_atom_site_disorder_group
Zn01 Zn 1.20222(5) 0.40833(7) 1.07537(5) 0.01624(17) Uani 1 1 d . . . . .
O002 O 0.3460(4) 0.3474(5) 0.9947(4) 0.0212(9) Uani 1 1 d . . . . .
O003 O 0.4295(5) 0.1761(5) 0.7262(4) 0.0282(10) Uani 1 1 d . . . . .
O004 O 0.3861(5) 0.5860(5) 0.4746(4) 0.0283(10) Uani 1 1 d . . . . .
O005 O 0.3590(4) 0.1140(5) 1.0634(4) 0.0262(10) Uani 1 1 d . . . . .
N006 N 0.5537(5) 0.3119(5) 0.8855(4) 0.0177(10) Uani 1 1 d . . . . .
H006 H 0.6036 0.3933 0.9105 0.021 Uiso 1 1 calc R . . . .
O007 O 0.9429(5) 0.0707(6) 0.6957(5) 0.0397(12) Uani 1 1 d . . . . .
O008 O 0.7689(6) 0.2814(6) 0.4110(5) 0.0411(13) Uani 1 1 d . . . . .
H00T H 0.7863 0.3589 0.4583 0.062 Uiso 1 1 d G . . . .
H00U H 0.7290 0.2123 0.4437 0.062 Uiso 1 1 d G . . . .
O009 O 0.7408(5) 0.5703(6) 0.4947(5) 0.0374(12) Uani 1 1 d . . . . .
H00V H 0.8008 0.6328 0.5400 0.056 Uiso 1 1 d G . . . .
H00W H 0.6900 0.5911 0.4214 0.056 Uiso 1 1 d G . . . .
N00A N 0.3118(5) 0.4759(6) 0.2454(5) 0.0235(11) Uani 1 1 d . . . . .
H00A H 0.3817 0.5388 0.2362 0.028 Uiso 1 1 calc R . . . .
H00B H 0.2494 0.5322 0.2730 0.028 Uiso 1 1 calc R . . . .
N00B N 0.8710(5) 0.1014(6) 1.0081(5) 0.0175(10) Uani 1 1 d . . . . .
N00C N 1.0358(5) 0.2800(5) 1.0712(4) 0.0177(10) Uani 1 1 d . . . . .
N00D N 0.4749(5) 0.3691(5) 0.5625(5) 0.0254(13) Uani 1 1 d . . . . .
H00D H 0.4998 0.2774 0.5505 0.030 Uiso 1 1 calc R . . . .
O00E O 0.0555(6) 0.2859(7) 0.4139(5) 0.0471(14) Uani 1 1 d . . . . .
H00X H -0.0313 0.2846 0.4215 0.071 Uiso 1 1 d G . . . .
H00Y H 0.0709 0.3706 0.3828 0.071 Uiso 1 1 d G . . . .
C00F C 0.9134(6) 0.3176(6) 1.1043(5) 0.0153(11) Uani 1 1 d . . . . .
H00F H 0.9013 0.4049 1.1471 0.018 Uiso 1 1 calc R . . . .
N00G N 1.0049(6) 0.3144(7) 0.7099(5) 0.0324(14) Uani 1 1 d . . . . .
C00H C 0.4152(6) 0.4534(7) 0.4673(6) 0.0265(16) Uani 1 1 d . . . . .
C00I C 1.0052(8) 0.1502(9) 1.0139(8) 0.0202(14) Uani 1 1 d . . . . .
H00I H 1.0704 0.0974 0.9806 0.024 Uiso 1 1 calc R . . . .
C00J C 0.4023(6) 0.2181(6) 1.0128(5) 0.0174(12) Uani 1 1 d . . . . .
C00K C 0.6675(6) 0.2040(7) 1.0873(6) 0.0197(12) Uani 1 1 d . . . . .
H00C H 0.6567 0.2921 1.1359 0.024 Uiso 1 1 calc R . . . .
H00E H 0.6625 0.1143 1.1361 0.024 Uiso 1 1 calc R . . . .
C00L C 0.5007(6) 0.4222(10) 0.6857(5) 0.0247(13) Uani 1 1 d . . . . .
H00G H 0.4283 0.4987 0.6894 0.030 Uiso 1 1 calc R . . . .
H00H H 0.5971 0.4685 0.7128 0.030 Uiso 1 1 calc R . . . .
C00M C 0.8136(6) 0.2096(6) 1.0657(5) 0.0152(11) Uani 1 1 d . . . . .
C00N C 0.5401(6) 0.2004(7) 0.9718(6) 0.0178(12) Uani 1 1 d . . . . .
H00N H 0.5379 0.1003 0.9332 0.021 Uiso 1 1 calc R . . . .
C00O C 0.3808(7) 0.3754(7) 0.3439(6) 0.0287(17) Uani 1 1 d . . . . .
H00J H 0.4709 0.3368 0.3304 0.034 Uiso 1 1 calc R . . . .
H00K H 0.3166 0.2897 0.3440 0.034 Uiso 1 1 calc R . . . .
C00P C 1.0245(7) 0.1724(8) 0.6890(7) 0.0330(16) Uani 1 1 d . . . . .
H00P H 1.1091 0.1471 0.6669 0.040 Uiso 1 1 calc R . . . .
C00Q C 0.4914(6) 0.2921(7) 0.7692(6) 0.0197(12) Uani 1 1 d . . . . .
C00R C 0.8758(7) 0.3618(9) 0.7427(7) 0.0376(18) Uani 1 1 d . . . . .
H00L H 0.7903 0.3225 0.6835 0.056 Uiso 1 1 calc GR . . . .
H00M H 0.8713 0.4708 0.7432 0.056 Uiso 1 1 calc GR . . . .
H00O H 0.8794 0.3237 0.8234 0.056 Uiso 1 1 calc GR . . . .
C00S C 1.1022(8) 0.4292(11) 0.6913(7) 0.046(2) Uani 1 1 d . . . . .
H00Q H 1.1865 0.3826 0.6752 0.068 Uiso 1 1 calc GR . . . .
H00R H 1.1329 0.4913 0.7640 0.068 Uiso 1 1 calc GR . . . .
H00S H 1.0529 0.4913 0.6221 0.068 Uiso 1 1 calc GR . . . .

loop_
_atom_site_aniso_label
_atom_site_aniso_U_11
_atom_site_aniso_U_22
_atom_site_aniso_U_33
_atom_site_aniso_U_23
_atom_site_aniso_U_13
_atom_site_aniso_U_12
Zn01 0.0091(2) 0.0142(3) 0.0271(3) 0.0001(4) 0.0077(2) 0.0003(3)
O002 0.0157(19) 0.0174(19) 0.034(3) 0.0043(18) 0.0127(18) 0.0045(16)
O003 0.029(2) 0.022(2) 0.033(3) -0.003(2) 0.007(2) -0.0017(18)
O004 0.031(2) 0.022(3) 0.032(3) 0.002(2) 0.010(2) 0.003(2)
O005 0.016(2) 0.021(2) 0.047(3) 0.008(2) 0.018(2) 0.0024(17)
N006 0.012(2) 0.016(3) 0.027(3) -0.002(2) 0.009(2) -0.0012(18)
O007 0.040(3) 0.033(3) 0.052(3) 0.005(3) 0.023(3) 0.003(2)
O008 0.042(3) 0.036(3) 0.049(3) 0.003(3) 0.019(3) -0.006(2)
O009 0.032(3) 0.036(3) 0.040(3) 0.003(3) 0.004(2) 0.002(2)
N00A 0.023(3) 0.022(3) 0.023(3) 0.000(2) 0.001(2) -0.001(2)
N00B 0.010(2) 0.015(2) 0.030(3) -0.002(2) 0.008(2) -0.0022(18)
N00C 0.012(2) 0.017(3) 0.026(3) -0.001(2) 0.009(2) -0.0019(18)
N00D 0.029(3) 0.019(3) 0.028(3) 0.002(2) 0.009(2) 0.0020(19)
O00E 0.034(3) 0.053(4) 0.055(4) 0.015(3) 0.013(3) 0.006(3)
C00F 0.014(2) 0.012(3) 0.022(3) 0.001(2) 0.007(2) 0.001(2)
N00G 0.028(3) 0.034(4) 0.036(3) 0.000(3) 0.009(3) -0.002(3)
C00H 0.021(3) 0.031(5) 0.029(4) 0.002(3) 0.007(3) -0.002(2)
C00I 0.011(2) 0.018(3) 0.034(4) -0.003(3) 0.010(3) -0.002(2)
C00J 0.016(3) 0.015(3) 0.022(3) -0.003(2) 0.007(2) -0.002(2)
C00K 0.014(3) 0.021(3) 0.025(3) -0.002(3) 0.007(2) -0.001(2)
C00L 0.025(3) 0.024(3) 0.024(3) 0.003(4) 0.005(2) 0.001(3)
C00M 0.013(2) 0.015(3) 0.018(3) 0.006(2) 0.004(2) 0.003(2)
C00N 0.012(2) 0.013(3) 0.030(3) 0.000(3) 0.008(2) 0.001(2)
C00O 0.028(3) 0.028(5) 0.031(4) 0.004(3) 0.009(3) 0.001(2)
C00P 0.025(3) 0.034(4) 0.043(4) 0.005(3) 0.014(3) 0.003(3)
C00Q 0.017(3) 0.015(3) 0.029(3) 0.001(3) 0.009(2) 0.003(2)
C00R 0.032(3) 0.037(4) 0.044(4) -0.003(3) 0.013(3) 0.005(3)
C00S 0.040(4) 0.045(6) 0.054(4) -0.009(5) 0.016(3) -0.011(4)

loop_
_atom_type_symbol
_atom_type_description
_atom_type_scat_dispersion_real
_atom_type_scat_dispersion_imag
_atom_type_scat_source
C C 0.0033 0.0016 'International Tables Vol C Tables 4.2.6.8 and 6.1.1.4'
H H 0.0000 0.0000 'International Tables Vol C Tables 4.2.6.8 and 6.1.1.4'
N N 0.0061 0.0033 'International Tables Vol C Tables 4.2.6.8 and 6.1.1.4'
O O 0.0106 0.0060 'International Tables Vol C Tables 4.2.6.8 and 6.1.1.4'
Zn Zn 0.2839 1.4301 'International Tables Vol C Tables 4.2.6.8 and 6.1.1.4'

loop_
_geom_angle_atom_site_label_1
_geom_angle_atom_site_label_2
_geom_angle_atom_site_label_3
_geom_angle
_geom_angle_site_symmetry_1
_geom_angle_site_symmetry_3
O002 Zn01 N00A 106.7(2) 1_655 1_656
O002 Zn01 N00B 102.64(18) 1_655 2_757
O002 Zn01 N00C 120.70(19) 1_655 .
N00B Zn01 N00A 102.8(2) 2_757 1_656
N00C Zn01 N00A 113.7(2) . 1_656
N00C Zn01 N00B 108.31(19) . 2_757
C00J O002 Zn01 120.5(4) . 1_455
C00N N006 H006 119.9 . .
C00Q N006 H006 119.9 . .
C00Q N006 C00N 120.1(5) . .
H00T O008 H00U 109.5 . .
H00V O009 H00W 123.1 . .
Zn01 N00A H00A 106.2 1_454 .
Zn01 N00A H00B 106.2 1_454 .
H00A N00A H00B 106.4 . .
C00O N00A Zn01 124.4(4) . 1_454
C00O N00A H00A 106.2 . .
C00O N00A H00B 106.2 . .
C00I N00B Zn01 120.5(5) . 2_747
C00I N00B C00M 104.9(5) . .
C00M N00B Zn01 134.5(4) . 2_747
C00F N00C Zn01 127.5(4) . .
C00I N00C Zn01 126.3(4) . .
C00I N00C C00F 105.0(5) . .
C00H N00D H00D 118.7 . .
C00H N00D C00L 122.5(6) . .
C00L N00D H00D 118.7 . .
H00X O00E H00Y 109.5 . .
N00C C00F H00F 125.5 . .
C00M C00F N00C 108.9(5) . .
C00M C00F H00F 125.5 . .
C00P N00G C00R 120.2(6) . .
C00P N00G C00S 121.7(6) . .
C00S N00G C00R 117.8(6) . .
O004 C00H N00D 123.4(6) . .
O004 C00H C00O 120.6(6) . .
N00D C00H C00O 115.9(6) . .
N00B C00I H00I 123.6 . .
N00C C00I N00B 112.7(6) . .
N00C C00I H00I 123.6 . .
O002 C00J C00N 114.3(5) . .
O005 C00J O002 125.5(5) . .
O005 C00J C00N 120.1(5) . .
H00C C00K H00E 107.5 . .
C00M C00K H00C 108.5 . .
C00M C00K H00E 108.5 . .
C00M C00K C00N 115.0(5) . .
C00N C00K H00C 108.5 . .
C00N C00K H00E 108.5 . .
N00D C00L H00G 109.7 . .
N00D C00L H00H 109.7 . .
N00D C00L C00Q 109.7(6) . .
H00G C00L H00H 108.2 . .
C00Q C00L H00G 109.7 . .
C00Q C00L H00H 109.7 . .
N00B C00M C00K 125.4(5) . .
C00F C00M N00B 108.4(5) . .
C00F C00M C00K 126.1(5) . .
N006 C00N C00J 113.0(5) . .
N006 C00N C00K 112.0(5) . .
N006 C00N H00N 108.3 . .
C00J C00N H00N 108.3 . .
C00K C00N C00J 106.8(5) . .
C00K C00N H00N 108.3 . .
N00A C00O C00H 111.8(5) . .
N00A C00O H00J 109.3 . .
N00A C00O H00K 109.3 . .
C00H C00O H00J 109.3 . .
C00H C00O H00K 109.3 . .
H00J C00O H00K 107.9 . .
O007 C00P N00G 125.5(6) . .
O007 C00P H00P 117.3 . .
N00G C00P H00P 117.3 . .
O003 C00Q N006 123.7(6) . .
O003 C00Q C00L 120.0(6) . .
N006 C00Q C00L 116.3(5) . .
N00G C00R H00L 109.5 . .
N00G C00R H00M 109.5 . .
N00G C00R H00O 109.5 . .
H00L C00R H00M 109.5 . .
H00L C00R H00O 109.5 . .
H00M C00R H00O 109.5 . .
N00G C00S H00Q 109.5 . .
N00G C00S H00R 109.5 . .
N00G C00S H00S 109.5 . .
H00Q C00S H00R 109.5 . .
H00Q C00S H00S 109.5 . .
H00R C00S H00S 109.5 . .

loop_
_geom_bond_atom_site_label_1
_geom_bond_atom_site_label_2
_geom_bond_distance
_geom_bond_site_symmetry_2
Zn01 O002 1.953(4) 1_655
Zn01 N00A 2.041(5) 1_656
Zn01 N00B 2.012(5) 2_757
Zn01 N00C 1.971(5) .
O002 Zn01 1.953(4) 1_455
O002 C00J 1.275(7) .
O003 C00Q 1.234(8) .
O004 C00H 1.232(8) .
O005 C00J 1.234(7) .
N006 H006 0.8800 .
N006 C00N 1.441(8) .
N006 C00Q 1.317(8) .
O007 C00P 1.224(8) .
O008 H00T 0.8704 .
O008 H00U 0.8697 .
O009 H00V 0.8696 .
O009 H00W 0.8700 .
N00A Zn01 2.041(5) 1_454
N00A H00A 0.9100 .
N00A H00B 0.9100 .
N00A C00O 1.456(8) .
N00B Zn01 2.012(5) 2_747
N00B C00I 1.356(9) .
N00B C00M 1.378(7) .
N00C C00F 1.384(7) .
N00C C00I 1.332(10) .
N00D H00D 0.8800 .
N00D C00H 1.324(8) .
N00D C00L 1.449(8) .
O00E H00X 0.8701 .
O00E H00Y 0.8699 .
C00F H00F 0.9500 .
C00F C00M 1.354(8) .
N00G C00P 1.321(9) .
N00G C00R 1.466(8) .
N00G C00S 1.453(10) .
C00H C00O 1.532(9) .
C00I H00I 0.9500 .
C00J C00N 1.542(7) .
C00K H00C 0.9900 .
C00K H00E 0.9900 .
C00K C00M 1.504(7) .
C00K C00N 1.542(8) .
C00L H00G 0.9900 .
C00L H00H 0.9900 .
C00L C00Q 1.530(9) .
C00N H00N 1.0000 .
C00O H00J 0.9900 .
C00O H00K 0.9900 .
C00P H00P 0.9500 .
C00R H00L 0.9800 .
C00R H00M 0.9800 .
C00R H00O 0.9800 .
C00S H00Q 0.9800 .
C00S H00R 0.9800 .
C00S H00S 0.9800 .

loop_
_geom_torsion_atom_site_label_1
_geom_torsion_atom_site_label_2
_geom_torsion_atom_site_label_3
_geom_torsion_atom_site_label_4
_geom_torsion
_geom_torsion_site_symmetry_1
_geom_torsion_site_symmetry_2
_geom_torsion_site_symmetry_3
_geom_torsion_site_symmetry_4
Zn01 O002 C00J O005 12.2(9) 1_455 . . .
Zn01 O002 C00J C00N -164.4(4) 1_455 . . .
Zn01 N00A C00O C00H -163.3(4) 1_454 . . .
Zn01 N00B C00I N00C 179.5(4) 2_747 . . .
Zn01 N00B C00M C00F -179.4(4) 2_747 . . .
Zn01 N00B C00M C00K 3.5(9) 2_747 . . .
Zn01 N00C C00F C00M 167.9(4) . . . .
Zn01 N00C C00I N00B -168.3(4) . . . .
O002 C00J C00N N006 -19.9(7) . . . .
O002 C00J C00N C00K 103.7(6) . . . .
O004 C00H C00O N00A -0.8(8) . . . .
O005 C00J C00N N006 163.3(5) . . . .
O005 C00J C00N C00K -73.2(7) . . . .
N00C C00F C00M N00B 0.3(7) . . . .
N00C C00F C00M C00K 177.4(5) . . . .
N00D C00H C00O N00A 178.3(5) . . . .
N00D C00L C00Q O003 -19.1(7) . . . .
N00D C00L C00Q N006 160.1(5) . . . .
C00F N00C C00I N00B -0.1(8) . . . .
C00H N00D C00L C00Q 149.7(5) . . . .
C00I N00B C00M C00F -0.4(7) . . . .
C00I N00B C00M C00K -177.5(6) . . . .
C00I N00C C00F C00M -0.1(7) . . . .
C00L N00D C00H O004 5.3(9) . . . .
C00L N00D C00H C00O -173.7(5) . . . .
C00M N00B C00I N00C 0.3(8) . . . .
C00M C00K C00N N006 -47.7(7) . . . .
C00M C00K C00N C00J -171.9(5) . . . .
C00N N006 C00Q O003 -6.0(8) . . . .
C00N N006 C00Q C00L 174.8(5) . . . .
C00N C00K C00M N00B -62.5(8) . . . .
C00N C00K C00M C00F 120.9(7) . . . .
C00Q N006 C00N C00J -85.4(6) . . . .
C00Q N006 C00N C00K 153.9(5) . . . .
C00R N00G C00P O007 -0.9(11) . . . .
C00S N00G C00P O007 -175.4(7) . . . .
